data_2233932
loop_
_publ_author_name
'Motswainyana, William M.'
'Onani, Martin O.'
'Lalancette, Roger A.'

_publ_section_title
;
 Chlorido[2-({[2-(diphenylphosphanyl)benzylidene]amino}methyl)thiophene-\k^2^<i>N</i>,<i>P</i>]methylpalladium(II)
;
_journal_issue 3
_journal_name_full 'Acta Crystallographica Section E'
_journal_page_first m339
_journal_paper_doi 10.1107/S1600536812007295
_journal_volume 68
_journal_year 2012
_chemical_formula_iupac '[Pd (C H3) Cl (C24 H20 N P S)]'
_chemical_formula_moiety 'C25 H23 Cl N P Pd S'
_chemical_formula_sum 'C25 H23 Cl N P Pd S'
_chemical_formula_weight 542.32
_chemical_name_systematic
;
Chlorido[2-({[2-(diphenylphosphanyl)benzylidene]amino}methyl)thiophene-
\k^2^<i>N</i>,<i>P</i>]methylpalladium(II)
;
_space_group_IT_number 15
_symmetry_cell_setting monoclinic
_symmetry_space_group_name_Hall '-C 2yc'
_symmetry_space_group_name_H-M 'C 1 2/c 1'
_atom_sites_solution_hydrogens geom
_atom_sites_solution_primary direct
_atom_sites_solution_secondary difmap
_audit_creation_method SHELXL-97
_cell_angle_alpha 90.00
_cell_angle_beta 98.0270(10)
_cell_angle_gamma 90.00
_cell_formula_units_Z 8
_cell_length_a 24.6534(4)
_cell_length_b 10.01180(10)
_cell_length_c 18.4507(3)
_cell_measurement_reflns_used 9937
_cell_measurement_temperature 100(2)
_cell_measurement_theta_max 71.99
_cell_measurement_theta_min 3.62
_cell_volume 4509.47(11)
_computing_cell_refinement 'APEX2 (Bruker, 2006)'
_computing_data_collection 'APEX2 (Bruker, 2006)'
_computing_data_reduction 'SAINT (Bruker, 2005)'
_computing_molecular_graphics 'SHELXTL (Sheldrick, 2008<i>b</i>)'
_computing_publication_material 'SHELXTL (Sheldrick, 2008<i>b</i>)'
_computing_structure_refinement 'SHELXTL (Sheldrick, 2008<i>b</i>)'
_computing_structure_solution 'SHELXTL (Sheldrick, 2008<i>b</i>)'
_diffrn_ambient_temperature 100(2)
_diffrn_measured_fraction_theta_full 0.912
_diffrn_measured_fraction_theta_max 0.912
_diffrn_measurement_device_type 'Bruker SMART CCD APEXII'
_diffrn_measurement_method '\f and \w'
_diffrn_radiation_monochromator graphite
_diffrn_radiation_source 'fine-focus sealed tube'
_diffrn_radiation_type CuK\a
_diffrn_radiation_wavelength 1.54178
_diffrn_reflns_av_R_equivalents 0.028
_diffrn_reflns_av_sigmaI/netI 0.019
_diffrn_reflns_limit_h_max 28
_diffrn_reflns_limit_h_min -29
_diffrn_reflns_limit_k_max 11
_diffrn_reflns_limit_k_min -11
_diffrn_reflns_limit_l_max 22
_diffrn_reflns_limit_l_min -21
_diffrn_reflns_number 22554
_diffrn_reflns_theta_full 71.88
_diffrn_reflns_theta_max 71.88
_diffrn_reflns_theta_min 3.62
_diffrn_standards_decay_% 0
_diffrn_standards_number 0
_exptl_absorpt_coefficient_mu 9.354
_exptl_absorpt_correction_T_max 0.522
_exptl_absorpt_correction_T_min 0.195
_exptl_absorpt_correction_type numerical
_exptl_absorpt_process_details '(SADABS; Sheldrick, 2008<i>a</i>)'
_exptl_crystal_colour yellow
_exptl_crystal_density_diffrn 1.598
_exptl_crystal_density_method 'not measured'
_exptl_crystal_description Plate
_exptl_crystal_F_000 2192
_exptl_crystal_size_max 0.26
_exptl_crystal_size_mid 0.15
_exptl_crystal_size_min 0.08
_refine_diff_density_max 0.501
_refine_diff_density_min -0.44
_refine_ls_extinction_method none
_refine_ls_goodness_of_fit_ref 1.11
_refine_ls_hydrogen_treatment constr
_refine_ls_matrix_type full
_refine_ls_number_parameters 272
_refine_ls_number_reflns 4048
_refine_ls_number_restraints 0
_refine_ls_restrained_S_all 1.11
_refine_ls_R_factor_all 0.025
_refine_ls_R_factor_gt 0.024
_refine_ls_shift/su_max 0.00
_refine_ls_shift/su_mean 0.00
_refine_ls_structure_factor_coef Fsqd
_refine_ls_weighting_details 'calc w=1/[\s^2^(Fo^2^)+(0.0291P)^2^+12.1978P] where P=(Fo^2^+2Fc^2^)/3'
_refine_ls_weighting_scheme calc
_refine_ls_wR_factor_gt 0.061
_refine_ls_wR_factor_ref 0.062
_reflns_number_gt 3919
_reflns_number_total 4048
_reflns_threshold_expression I>2\s(I)
_cod_data_source_file lh5417.cif
_cod_data_source_block I
_cod_original_sg_symbol_H-M 'C 2/c'
_cod_database_code 2233932
_cod_database_fobs_code 2233932

loop_
_symmetry_equiv_pos_as_xyz
'x, y, z'
'-x, y, -z+1/2'
'x+1/2, y+1/2, z'
'-x+1/2, y+1/2, -z+1/2'
'-x, -y, -z'
'x, -y, z-1/2'
'-x+1/2, -y+1/2, -z'
'x+1/2, -y+1/2, z-1/2'

loop_
_atom_site_type_symbol
_atom_site_label
_atom_site_fract_x
_atom_site_fract_y
_atom_site_fract_z
_atom_site_U_iso_or_equiv
_atom_site_adp_type
_atom_site_calc_flag
_atom_site_refinement_flags
_atom_site_occupancy
_atom_site_symmetry_multiplicity
Pd Pd1 0.111634(7) 0.271512(17) 0.253204(8) 0.01132(7) Uani d . 1 1
Cl Cl1 0.10246(2) 0.09406(6) 0.33614(3) 0.02005(13) Uani d . 1 1
S S1 0.08000(3) -0.00649(6) 0.02911(3) 0.02051(14) Uani d . 1 1
P P1 0.11772(2) 0.45419(6) 0.18890(3) 0.01083(12) Uani d . 1 1
N N1 0.04735(8) 0.1992(2) 0.17213(11) 0.0150(4) Uani d . 1 1
C C1 0.05000(9) 0.5072(2) 0.14458(12) 0.0125(5) Uani d . 1 1
C C2 0.00859(9) 0.4126(2) 0.12111(12) 0.0140(5) Uani d . 1 1
C C3 -0.04027(10) 0.4576(3) 0.08017(13) 0.0178(5) Uani d . 1 1
H H3 -0.0682 0.3948 0.0637 0.021 Uiso calc R 1 1
C C4 -0.04872(10) 0.5906(3) 0.06324(13) 0.0194(5) Uani d . 1 1
H H4 -0.0823 0.6188 0.0359 0.023 Uiso calc R 1 1
C C5 -0.00817(10) 0.6833(3) 0.08607(14) 0.0192(5) Uani d . 1 1
H H5 -0.0138 0.7752 0.0744 0.023 Uiso calc R 1 1
C C6 0.04080(10) 0.6410(3) 0.12609(13) 0.0161(5) Uani d . 1 1
H H6 0.0686 0.7048 0.1412 0.019 Uiso calc R 1 1
C C7 0.01250(10) 0.2671(2) 0.12986(13) 0.0153(5) Uani d . 1 1
H H7 -0.0146 0.2167 0.0999 0.018 Uiso calc R 1 1
C C8 0.04345(10) 0.0513(2) 0.16373(14) 0.0180(5) Uani d . 1 1
H H8A 0.0075 0.0272 0.1361 0.022 Uiso calc R 1 1
H H8B 0.0464 0.0089 0.2126 0.022 Uiso calc R 1 1
C C9 0.08836(10) 0.0011(2) 0.12399(13) 0.0162(5) Uani d . 1 1
C C10 0.14046(10) -0.0368(2) 0.15316(14) 0.0178(5) Uani d . 1 1
H H10 0.1533 -0.0392 0.2041 0.021 Uiso calc R 1 1
C C11 0.17293(10) -0.0723(3) 0.09775(14) 0.0197(5) Uani d . 1 1
H H11 0.2099 -0.1013 0.1083 0.024 Uiso calc R 1 1
C C12 0.14600(11) -0.0609(3) 0.02862(15) 0.0217(5) Uani d . 1 1
H H12 0.1616 -0.0804 -0.0144 0.026 Uiso calc R 1 1
C C13 0.17473(10) 0.3382(3) 0.32856(13) 0.0194(5) Uani d . 1 1
H H13A 0.1928 0.2619 0.3550 0.029 Uiso calc R 1 1
H H13B 0.1603 0.3981 0.3633 0.029 Uiso calc R 1 1
H H13C 0.2012 0.3865 0.3034 0.029 Uiso calc R 1 1
C C14 0.15438(9) 0.4419(2) 0.10996(12) 0.0127(5) Uani d . 1 1
C C15 0.16901(10) 0.5568(3) 0.07414(13) 0.0160(5) Uani d . 1 1
H H15 0.1619 0.6427 0.0926 0.019 Uiso calc R 1 1
C C16 0.19398(10) 0.5452(3) 0.01147(13) 0.0181(5) Uani d . 1 1
H H16 0.2048 0.6232 -0.0122 0.022 Uiso calc R 1 1
C C17 0.20320(10) 0.4202(3) -0.01671(13) 0.0179(5) Uani d . 1 1
H H17 0.2198 0.4127 -0.0600 0.021 Uiso calc R 1 1
C C18 0.18818(9) 0.3060(3) 0.01822(13) 0.0156(5) Uani d . 1 1
H H18 0.1942 0.2205 -0.0015 0.019 Uiso calc R 1 1
C C19 0.16432(9) 0.3164(2) 0.08196(13) 0.0133(5) Uani d . 1 1
H H19 0.1548 0.2380 0.1064 0.016 Uiso calc R 1 1
C C20 0.14646(10) 0.5991(2) 0.23982(12) 0.0138(5) Uani d . 1 1
C C21 0.11485(10) 0.6668(2) 0.28528(13) 0.0156(5) Uani d . 1 1
H H21 0.0776 0.6430 0.2853 0.019 Uiso calc R 1 1
C C22 0.13771(11) 0.7685(2) 0.33021(14) 0.0190(5) Uani d . 1 1
H H22 0.1159 0.8149 0.3606 0.023 Uiso calc R 1 1
C C23 0.19234(11) 0.8030(3) 0.33115(13) 0.0203(5) Uani d . 1 1
H H23 0.2078 0.8738 0.3616 0.024 Uiso calc R 1 1
C C24 0.22424(11) 0.7342(3) 0.28783(14) 0.0202(5) Uani d . 1 1
H H24 0.2618 0.7567 0.2893 0.024 Uiso calc R 1 1
C C25 0.20175(10) 0.6324(3) 0.24205(13) 0.0169(5) Uani d . 1 1
H H25 0.2239 0.5856 0.2123 0.020 Uiso calc R 1 1

loop_
_atom_site_aniso_label
_atom_site_aniso_U_11
_atom_site_aniso_U_22
_atom_site_aniso_U_33
_atom_site_aniso_U_12
_atom_site_aniso_U_13
_atom_site_aniso_U_23
Pd1 0.01188(10) 0.01295(11) 0.00892(10) 0.00129(6) 0.00075(7) 0.00036(6)
Cl1 0.0251(3) 0.0184(3) 0.0173(3) 0.0039(2) 0.0054(2) 0.0064(2)
S1 0.0201(3) 0.0235(3) 0.0165(3) 0.0007(2) -0.0027(2) -0.0013(2)
P1 0.0099(3) 0.0129(3) 0.0091(3) -0.0002(2) -0.0006(2) -0.0002(2)
N1 0.0142(10) 0.0149(10) 0.0162(10) -0.0028(8) 0.0028(8) -0.0019(8)
C1 0.0117(11) 0.0174(12) 0.0083(10) 0.0009(9) 0.0007(9) -0.0002(9)
C2 0.0117(11) 0.0205(13) 0.0101(11) -0.0001(9) 0.0027(9) -0.0012(9)
C3 0.0115(11) 0.0260(14) 0.0156(12) -0.0014(10) 0.0012(10) -0.0017(10)
C4 0.0133(12) 0.0299(14) 0.0143(12) 0.0058(10) -0.0010(10) 0.0014(10)
C5 0.0204(13) 0.0197(13) 0.0178(12) 0.0043(10) 0.0032(10) 0.0038(10)
C6 0.0146(12) 0.0186(13) 0.0146(11) -0.0005(9) 0.0005(10) -0.0001(10)
C7 0.0113(12) 0.0205(13) 0.0145(12) -0.0027(9) 0.0032(10) -0.0036(9)
C8 0.0187(12) 0.0134(12) 0.0218(13) -0.0023(10) 0.0027(10) -0.0017(10)
C9 0.0194(12) 0.0124(12) 0.0158(12) -0.0040(9) -0.0013(10) 0.0011(9)
C10 0.0236(13) 0.0099(12) 0.0205(12) 0.0000(10) 0.0048(11) 0.0024(10)
C11 0.0177(12) 0.0160(13) 0.0248(13) 0.0013(10) 0.0004(10) -0.0006(10)
C12 0.0248(13) 0.0190(13) 0.0215(13) 0.0009(11) 0.0043(11) -0.0014(10)
C13 0.0216(13) 0.0221(14) 0.0118(11) -0.0003(10) -0.0067(10) -0.0014(10)
C14 0.0097(10) 0.0178(12) 0.0098(11) -0.0005(9) -0.0020(9) -0.0006(9)
C15 0.0176(12) 0.0172(13) 0.0123(11) 0.0003(10) -0.0009(10) -0.0010(9)
C16 0.0195(12) 0.0208(13) 0.0135(12) -0.0031(10) 0.0006(10) 0.0042(10)
C17 0.0138(11) 0.0278(14) 0.0117(11) 0.0012(10) 0.0011(10) -0.0001(10)
C18 0.0113(11) 0.0189(12) 0.0157(12) 0.0032(9) -0.0018(9) -0.0022(10)
C19 0.0079(10) 0.0164(12) 0.0143(11) 0.0015(9) -0.0033(9) 0.0019(9)
C20 0.0168(12) 0.0136(12) 0.0099(11) -0.0014(9) -0.0021(9) 0.0008(9)
C21 0.0161(12) 0.0167(13) 0.0135(11) 0.0002(9) 0.0003(9) 0.0019(9)
C22 0.0292(14) 0.0149(12) 0.0127(12) 0.0032(10) 0.0027(11) 0.0005(9)
C23 0.0310(14) 0.0143(12) 0.0130(12) -0.0059(11) -0.0059(11) 0.0013(10)
C24 0.0180(13) 0.0258(14) 0.0147(12) -0.0075(10) -0.0048(10) 0.0032(10)
C25 0.0160(12) 0.0211(13) 0.0129(11) 0.0001(10) -0.0003(9) 0.0002(10)

loop_
_atom_type_symbol
_atom_type_description
_atom_type_scat_dispersion_real
_atom_type_scat_dispersion_imag
_atom_type_scat_source
C C 0.0181 0.0091 'International Tables Vol C Tables 4.2.6.8 and 6.1.1.4'
H H 0.0000 0.0000 'International Tables Vol C Tables 4.2.6.8 and 6.1.1.4'
N N 0.0311 0.0180 'International Tables Vol C Tables 4.2.6.8 and 6.1.1.4'
P P 0.2955 0.4335 'International Tables Vol C Tables 4.2.6.8 and 6.1.1.4'
S S 0.3331 0.5567 'International Tables Vol C Tables 4.2.6.8 and 6.1.1.4'
Cl Cl 0.3639 0.7018 'International Tables Vol C Tables 4.2.6.8 and 6.1.1.4'
Pd Pd 0.1215 3.9337 'International Tables Vol C Tables 4.2.6.8 and 6.1.1.4'

loop_
_geom_angle_atom_site_label_1
_geom_angle_atom_site_label_2
_geom_angle_atom_site_label_3
_geom_angle
C13 Pd1 N1 178.18(9)
C13 Pd1 P1 89.57(8)
N1 Pd1 P1 90.23(6)
C13 Pd1 Cl1 86.45(8)
N1 Pd1 Cl1 93.96(6)
P1 Pd1 Cl1 171.99(2)
C12 S1 C9 92.29(12)
C20 P1 C14 105.43(11)
C20 P1 C1 105.36(11)
C14 P1 C1 100.70(10)
C20 P1 Pd1 115.88(8)
C14 P1 Pd1 117.03(8)
C1 P1 Pd1 110.82(8)
C7 N1 C8 116.0(2)
C7 N1 Pd1 128.02(17)
C8 N1 Pd1 115.98(15)
C6 C1 C2 118.9(2)
C6 C1 P1 119.66(18)
C2 C1 P1 121.07(18)
C3 C2 C1 118.5(2)
C3 C2 C7 114.6(2)
C1 C2 C7 126.7(2)
C4 C3 C2 121.6(2)
C4 C3 H3 119.2
C2 C3 H3 119.2
C3 C4 C5 119.9(2)
C3 C4 H4 120.0
C5 C4 H4 120.0
C4 C5 C6 119.5(2)
C4 C5 H5 120.2
C6 C5 H5 120.2
C5 C6 C1 121.5(2)
C5 C6 H6 119.2
C1 C6 H6 119.2
N1 C7 C2 128.7(2)
N1 C7 H7 115.6
C2 C7 H7 115.6
N1 C8 C9 110.1(2)
N1 C8 H8A 109.6
C9 C8 H8A 109.6
N1 C8 H8B 109.6
C9 C8 H8B 109.6
H8A C8 H8B 108.2
C10 C9 C8 128.0(2)
C10 C9 S1 110.83(19)
C8 C9 S1 121.11(18)
C9 C10 C11 112.0(2)
C9 C10 H10 124.0
C11 C10 H10 124.0
C12 C11 C10 113.7(2)
C12 C11 H11 123.2
C10 C11 H11 123.2
C11 C12 S1 111.2(2)
C11 C12 H12 124.4
S1 C12 H12 124.4
Pd1 C13 H13A 109.5
Pd1 C13 H13B 109.5
H13A C13 H13B 109.5
Pd1 C13 H13C 109.5
H13A C13 H13C 109.5
H13B C13 H13C 109.5
C19 C14 C15 119.8(2)
C19 C14 P1 119.31(18)
C15 C14 P1 120.75(18)
C16 C15 C14 119.9(2)
C16 C15 H15 120.1
C14 C15 H15 120.1
C17 C16 C15 120.2(2)
C17 C16 H16 119.9
C15 C16 H16 119.9
C16 C17 C18 120.1(2)
C16 C17 H17 120.0
C18 C17 H17 120.0
C17 C18 C19 120.2(2)
C17 C18 H18 119.9
C19 C18 H18 119.9
C18 C19 C14 119.9(2)
C18 C19 H19 120.1
C14 C19 H19 120.1
C21 C20 C25 119.3(2)
C21 C20 P1 119.21(18)
C25 C20 P1 120.93(18)
C22 C21 C20 120.2(2)
C22 C21 H21 119.9
C20 C21 H21 119.9
C21 C22 C23 120.3(2)
C21 C22 H22 119.9
C23 C22 H22 119.9
C24 C23 C22 119.9(2)
C24 C23 H23 120.0
C22 C23 H23 120.0
C23 C24 C25 120.4(2)
C23 C24 H24 119.8
C25 C24 H24 119.8
C24 C25 C20 119.9(2)
C24 C25 H25 120.1
C20 C25 H25 120.1

loop_
_geom_bond_atom_site_label_1
_geom_bond_atom_site_label_2
_geom_bond_distance
Pd1 C13 2.048(2)
Pd1 N1 2.147(2)
Pd1 P1 2.1965(6)
Pd1 Cl1 2.3761(6)
S1 C12 1.717(3)
S1 C9 1.736(2)
P1 C20 1.817(2)
P1 C14 1.822(2)
P1 C1 1.832(2)
N1 C7 1.273(3)
N1 C8 1.490(3)
C1 C6 1.393(4)
C1 C2 1.416(3)
C2 C3 1.404(3)
C2 C7 1.467(3)
C3 C4 1.377(4)
C3 H3 0.9500
C4 C5 1.386(4)
C4 H4 0.9500
C5 C6 1.390(3)
C5 H5 0.9500
C6 H6 0.9500
C7 H7 0.9500
C8 C9 1.498(3)
C8 H8A 0.9900
C8 H8B 0.9900
C9 C10 1.375(4)
C10 C11 1.428(4)
C10 H10 0.9500
C11 C12 1.358(4)
C11 H11 0.9500
C12 H12 0.9500
C13 H13A 0.9800
C13 H13B 0.9800
C13 H13C 0.9800
C14 C19 1.394(3)
C14 C15 1.399(3)
C15 C16 1.389(3)
C15 H15 0.9500
C16 C17 1.386(4)
C16 H16 0.9500
C17 C18 1.388(4)
C17 H17 0.9500
C18 C19 1.390(3)
C18 H18 0.9500
C19 H19 0.9500
C20 C21 1.398(3)
C20 C25 1.399(3)
C21 C22 1.382(4)
C21 H21 0.9500
C22 C23 1.388(4)
C22 H22 0.9500
C23 C24 1.381(4)
C23 H23 0.9500
C24 C25 1.389(4)
C24 H24 0.9500
C25 H25 0.9500

loop_
_geom_torsion_atom_site_label_1
_geom_torsion_atom_site_label_2
_geom_torsion_atom_site_label_3
_geom_torsion_atom_site_label_4
_geom_torsion
C13 Pd1 P1 C20 -25.48(12)
N1 Pd1 P1 C20 156.33(10)
Cl1 Pd1 P1 C20 34.72(19)
C13 Pd1 P1 C14 99.93(11)
N1 Pd1 P1 C14 -78.26(10)
Cl1 Pd1 P1 C14 160.13(16)
C13 Pd1 P1 C1 -145.43(11)
N1 Pd1 P1 C1 36.37(10)
Cl1 Pd1 P1 C1 -85.23(18)
C13 Pd1 N1 C7 -113(3)
P1 Pd1 N1 C7 -29.4(2)
Cl1 Pd1 N1 C7 143.8(2)
C13 Pd1 N1 C8 66(3)
P1 Pd1 N1 C8 149.87(16)
Cl1 Pd1 N1 C8 -36.96(16)
C20 P1 C1 C6 28.9(2)
C14 P1 C1 C6 -80.5(2)
Pd1 P1 C1 C6 154.97(17)
C20 P1 C1 C2 -158.43(18)
C14 P1 C1 C2 92.1(2)
Pd1 P1 C1 C2 -32.4(2)
C6 C1 C2 C3 -0.2(3)
P1 C1 C2 C3 -172.87(17)
C6 C1 C2 C7 174.5(2)
P1 C1 C2 C7 1.8(3)
C1 C2 C3 C4 -0.6(4)
C7 C2 C3 C4 -175.9(2)
C2 C3 C4 C5 0.7(4)
C3 C4 C5 C6 -0.1(4)
C4 C5 C6 C1 -0.7(4)
C2 C1 C6 C5 0.8(4)
P1 C1 C6 C5 173.59(19)
C8 N1 C7 C2 -174.8(2)
Pd1 N1 C7 C2 4.4(4)
C3 C2 C7 N1 -168.7(2)
C1 C2 C7 N1 16.5(4)
C7 N1 C8 C9 104.4(2)
Pd1 N1 C8 C9 -74.9(2)
N1 C8 C9 C10 88.4(3)
N1 C8 C9 S1 -87.7(2)
C12 S1 C9 C10 0.2(2)
C12 S1 C9 C8 176.9(2)
C8 C9 C10 C11 -176.7(2)
S1 C9 C10 C11 -0.3(3)
C9 C10 C11 C12 0.3(3)
C10 C11 C12 S1 -0.1(3)
C9 S1 C12 C11 -0.1(2)
C20 P1 C14 C19 147.04(18)
C1 P1 C14 C19 -103.59(19)
Pd1 P1 C14 C19 16.6(2)
C20 P1 C14 C15 -37.7(2)
C1 P1 C14 C15 71.7(2)
Pd1 P1 C14 C15 -168.13(16)
C19 C14 C15 C16 -0.8(3)
P1 C14 C15 C16 -176.12(18)
C14 C15 C16 C17 1.6(4)
C15 C16 C17 C18 -0.9(4)
C16 C17 C18 C19 -0.6(4)
C17 C18 C19 C14 1.4(3)
C15 C14 C19 C18 -0.7(3)
P1 C14 C19 C18 174.69(17)
C14 P1 C20 C21 155.04(18)
C1 P1 C20 C21 49.0(2)
Pd1 P1 C20 C21 -73.8(2)
C14 P1 C20 C25 -33.8(2)
C1 P1 C20 C25 -139.78(19)
Pd1 P1 C20 C25 97.34(19)
C25 C20 C21 C22 2.0(4)
P1 C20 C21 C22 173.29(18)
C20 C21 C22 C23 -0.7(4)
C21 C22 C23 C24 -1.0(4)
C22 C23 C24 C25 1.4(4)
C23 C24 C25 C20 -0.1(4)
C21 C20 C25 C24 -1.6(4)
P1 C20 C25 C24 -172.73(19)
